data_4504015
loop_
_publ_author_name
'Moorthy, Jarugu Narasimha'
'Venkatakrishnan, Parthasarathy'

_publ_section_title
;
 Double [2+2] Photocycloaddition:&#x00A0; Topochemical Conversion of
 4-Methyl-7-Styrylcoumarin Dimorphs into a Strained Cyclophane
;
_journal_issue 4
_journal_name_full 'Crystal Growth &amp; Design'
_journal_page_first 713
_journal_paper_doi 10.1021/cg060652k
_journal_volume 7
_journal_year 2007
_chemical_formula_moiety 'C20 H21 O3 S'
_chemical_formula_sum 'C20 H21 O3 S'
_chemical_formula_weight 341.43
_chemical_melting_point 162
_chemical_name_common cyclophane-bis-lactol
_chemical_name_systematic
;
 cyclophane-bis-lactol
;
_space_group_IT_number 61
_symmetry_cell_setting orthorhombic
_symmetry_space_group_name_Hall '-P 2ac 2ab'
_symmetry_space_group_name_H-M 'P b c a'
_atom_sites_solution_hydrogens geom
_atom_sites_solution_primary direct
_atom_sites_solution_secondary difmap
_audit_creation_method SHELXL-97
_cell_angle_alpha 90.00
_cell_angle_beta 90.00
_cell_angle_gamma 90.00
_cell_formula_units_Z 8
_cell_length_a 9.374(3)
_cell_length_b 17.514(5)
_cell_length_c 20.342(6)
_cell_measurement_reflns_used 97
_cell_measurement_temperature 173(2)
_cell_measurement_theta_max 24
_cell_measurement_theta_min 2
_cell_volume 3339.7(17)
_computing_cell_refinement 'Bruker SMART'
_computing_data_collection 'Bruker SMART'
_computing_data_reduction 'Bruker SAINT'
_computing_molecular_graphics 'ORTEP-3 for Windows (Farrugia, 1997)'
_computing_publication_material 'WinGX publication routines (Farrugia, 1999)'
_computing_structure_refinement 'SHELXL-97 (Sheldrick, 1997)'
_computing_structure_solution WinGX
_diffrn_ambient_temperature 173(2)
_diffrn_measured_fraction_theta_full 0.991
_diffrn_measured_fraction_theta_max 0.991
_diffrn_radiation_monochromator graphite
_diffrn_radiation_source 'fine-focus sealed tube'
_diffrn_radiation_type MoK\a
_diffrn_radiation_wavelength 0.71073
_diffrn_reflns_av_R_equivalents 0.0976
_diffrn_reflns_av_sigmaI/netI 0.0641
_diffrn_reflns_limit_h_max 10
_diffrn_reflns_limit_h_min -10
_diffrn_reflns_limit_k_max 20
_diffrn_reflns_limit_k_min -10
_diffrn_reflns_limit_l_max 23
_diffrn_reflns_limit_l_min -23
_diffrn_reflns_number 14920
_diffrn_reflns_theta_full 24.00
_diffrn_reflns_theta_max 24.00
_diffrn_reflns_theta_min 2.00
_exptl_absorpt_coefficient_mu 0.209
_exptl_crystal_colour colorless
_exptl_crystal_density_diffrn 1.358
_exptl_crystal_density_method 'not measured'
_exptl_crystal_description needles
_exptl_crystal_F_000 1448
_exptl_crystal_size_max 0.12
_exptl_crystal_size_mid 0.10
_exptl_crystal_size_min 0.09
_refine_diff_density_max 0.246
_refine_diff_density_min -0.237
_refine_diff_density_rms 0.057
_refine_ls_extinction_method none
_refine_ls_goodness_of_fit_ref 1.081
_refine_ls_hydrogen_treatment mixed
_refine_ls_matrix_type full
_refine_ls_number_parameters 259
_refine_ls_number_reflns 2607
_refine_ls_number_restraints 4
_refine_ls_restrained_S_all 1.081
_refine_ls_R_factor_all 0.0856
_refine_ls_R_factor_gt 0.0635
_refine_ls_shift/su_max 0.255
_refine_ls_shift/su_mean 0.001
_refine_ls_structure_factor_coef Fsqd
_refine_ls_weighting_details 'calc w=1/[\s^2^(Fo^2^)+(0.0439P)^2^+3.9823P] where P=(Fo^2^+2Fc^2^)/3'
_refine_ls_weighting_scheme calc
_refine_ls_wR_factor_gt 0.1293
_refine_ls_wR_factor_ref 0.1378
_reflns_number_gt 2028
_reflns_number_total 2607
_reflns_threshold_expression >2sigma(I)
_cod_data_source_file cg060652ksi20060928_013026.cif
_cod_data_source_block cyclophane-bis-lactol
_cod_original_cell_volume 3339.8(16)
_cod_original_sg_symbol_H-M Pbca
_cod_database_code 4504015

loop_
_symmetry_equiv_pos_as_xyz
'x, y, z'
'-x+1/2, -y, z+1/2'
'-x, y+1/2, -z+1/2'
'x+1/2, -y+1/2, -z'
'-x, -y, -z'
'x-1/2, y, -z-1/2'
'x, -y-1/2, z-1/2'
'-x-1/2, y-1/2, z'

loop_
_atom_site_label
_atom_site_type_symbol
_atom_site_fract_x
_atom_site_fract_y
_atom_site_fract_z
_atom_site_U_iso_or_equiv
_atom_site_adp_type
_atom_site_occupancy
_atom_site_symmetry_multiplicity
_atom_site_calc_flag
_atom_site_refinement_flags
_atom_site_disorder_assembly
_atom_site_disorder_group
O1 O 1.2600(2) -0.04940(12) 0.42986(10) 0.0196(6) Uani 1 1 d . . .
O2 O 1.4789(3) -0.10387(17) 0.43482(14) 0.0172(9) Uani 0.727(6) 1 d P . .
H2B H 1.4969 -0.1115 0.3949 0.026 Uiso 0.727(6) 1 calc PR . .
O2' O 1.3199(9) -0.1678(5) 0.4050(4) 0.028(3) Uani 0.273(6) 1 d P . .
H2'A H 1.3826 -0.1653 0.3756 0.042 Uiso 0.273(6) 1 calc PR . .
C1 C 1.3413(3) -0.1176(2) 0.44618(17) 0.0227(8) Uani 1 1 d . . .
C2 C 1.3181(3) -0.1408(2) 0.51639(16) 0.0205(8) Uani 1 1 d . . .
H2A H 1.3628 -0.1913 0.5261 0.025 Uiso 1 1 calc R . .
C3 C 1.1570(3) -0.13934(19) 0.53642(15) 0.0160(7) Uani 1 1 d . . .
C4 C 1.0604(3) -0.10941(19) 0.48308(15) 0.0172(8) Uani 1 1 d . . .
C5 C 1.1145(3) -0.05729(18) 0.43860(15) 0.0161(7) Uani 1 1 d . . .
C6 C 1.0280(3) -0.00342(19) 0.40856(15) 0.0176(7) Uani 1 1 d . . .
H6A H 1.0683 0.0324 0.3788 0.021 Uiso 1 1 calc R . .
C7 C 0.8816(3) -0.00145(19) 0.42185(14) 0.0158(7) Uani 1 1 d . . .
C8 C 0.8236(3) -0.06379(18) 0.45485(15) 0.0166(8) Uani 1 1 d . . .
H8A H 0.7230 -0.0701 0.4566 0.020 Uiso 1 1 calc R . .
C9 C 0.9119(3) -0.11684(19) 0.48524(15) 0.0180(8) Uani 1 1 d . . .
H9A H 0.8707 -0.1589 0.5079 0.022 Uiso 1 1 calc R . .
C10 C 0.8047(3) 0.07282(18) 0.41076(16) 0.0162(7) Uani 1 1 d . . .
H10A H 0.8205 0.0914 0.3649 0.019 Uiso 1 1 calc R . .
C11 C 0.6445(3) 0.08070(19) 0.43021(15) 0.0173(7) Uani 1 1 d . . .
H11A H 0.6088 0.0325 0.4508 0.021 Uiso 1 1 calc R . .
C12 C 0.5426(3) 0.10818(18) 0.37784(16) 0.0182(8) Uani 1 1 d . . .
C13 C 0.5696(4) 0.1004(2) 0.31152(16) 0.0225(8) Uani 1 1 d . . .
H13A H 0.6535 0.0746 0.2977 0.027 Uiso 1 1 calc R . .
C14 C 0.4764(4) 0.1297(2) 0.26422(17) 0.0269(9) Uani 1 1 d . . .
H14A H 0.4977 0.1242 0.2188 0.032 Uiso 1 1 calc R . .
C15 C 0.3535(4) 0.1665(2) 0.28367(18) 0.0275(9) Uani 1 1 d . . .
H15A H 0.2906 0.1874 0.2518 0.033 Uiso 1 1 calc R . .
C16 C 0.3226(4) 0.1726(2) 0.34975(18) 0.0299(9) Uani 1 1 d . . .
H16A H 0.2369 0.1968 0.3634 0.036 Uiso 1 1 calc R . .
C17 C 0.4156(3) 0.1438(2) 0.39624(17) 0.0254(8) Uani 1 1 d . . .
H17A H 0.3926 0.1483 0.4416 0.031 Uiso 1 1 calc R . .
C18 C 1.1079(4) -0.2122(2) 0.56949(17) 0.0244(8) Uani 1 1 d . . .
H18A H 1.0152 -0.2036 0.5906 0.037 Uiso 1 1 calc R . .
H18B H 1.1778 -0.2275 0.6028 0.037 Uiso 1 1 calc R . .
H18C H 1.0987 -0.2528 0.5365 0.037 Uiso 1 1 calc R . .
S1 S 1.36580(13) -0.14863(7) 0.27329(6) 0.0218(4) Uani 0.699(3) 1 d PD A 1
O3 O 1.5094(13) -0.1451(7) 0.3055(6) 0.064(4) Uani 0.699(3) 1 d P A 1
C19 C 1.3120(9) -0.0511(4) 0.2591(5) 0.033(2) Uani 0.699(3) 1 d PD A 1
H19A H 1.2988 -0.0252 0.3013 0.050 Uiso 0.699(3) 1 calc PR A 1
H19B H 1.2220 -0.0505 0.2345 0.050 Uiso 0.699(3) 1 calc PR A 1
H19C H 1.3858 -0.0247 0.2336 0.050 Uiso 0.699(3) 1 calc PR A 1
C20 C 1.3951(16) -0.1719(7) 0.1882(4) 0.051(5) Uani 0.699(3) 1 d PD A 1
H20A H 1.4736 -0.1409 0.1710 0.077 Uiso 0.699(3) 1 calc PR A 1
H20B H 1.3081 -0.1615 0.1630 0.077 Uiso 0.699(3) 1 calc PR A 1
H20C H 1.4195 -0.2261 0.1843 0.077 Uiso 0.699(3) 1 calc PR A 1
S1' S 1.4663(4) -0.1036(3) 0.24374(18) 0.0520(15) Uani 0.301(3) 1 d PD A 2
O3' O 1.513(2) -0.1392(9) 0.3057(9) 0.009(5) Uani 0.301(3) 1 d P A 2
C19' C 1.400(2) -0.1798(13) 0.1923(10) 0.010(6) Uiso 0.301(3) 1 d PD A 2
H19D H 1.4790 -0.2144 0.1813 0.015 Uiso 0.301(3) 1 calc PR A 2
H19E H 1.3603 -0.1583 0.1519 0.015 Uiso 0.301(3) 1 calc PR A 2
H19F H 1.3262 -0.2081 0.2159 0.015 Uiso 0.301(3) 1 calc PR A 2
C20' C 1.2879(14) -0.0694(13) 0.2604(15) 0.043(8) Uiso 0.301(3) 1 d PD A 2
H20D H 1.2300 -0.1113 0.2781 0.065 Uiso 0.301(3) 1 calc PR A 2
H20E H 1.2447 -0.0507 0.2196 0.065 Uiso 0.301(3) 1 calc PR A 2
H20F H 1.2921 -0.0278 0.2925 0.065 Uiso 0.301(3) 1 calc PR A 2

loop_
_atom_site_aniso_label
_atom_site_aniso_U_11
_atom_site_aniso_U_22
_atom_site_aniso_U_33
_atom_site_aniso_U_23
_atom_site_aniso_U_13
_atom_site_aniso_U_12
O1 0.0147(12) 0.0225(14) 0.0215(13) 0.0023(10) 0.0013(10) 0.0061(10)
O2 0.0115(17) 0.026(2) 0.0145(16) 0.0004(14) 0.0005(12) -0.0003(14)
O2' 0.036(6) 0.025(6) 0.022(5) -0.008(4) -0.011(4) 0.008(4)
C1 0.0151(19) 0.029(2) 0.0241(19) 0.0008(17) -0.0005(15) 0.0088(16)
C2 0.0200(18) 0.020(2) 0.0212(18) 0.0008(15) -0.0022(14) 0.0048(15)
C3 0.0131(16) 0.0167(18) 0.0183(17) -0.0010(14) -0.0006(14) 0.0022(14)
C4 0.0207(18) 0.0141(18) 0.0168(17) -0.0057(15) -0.0013(14) 0.0044(14)
C5 0.0142(17) 0.0197(19) 0.0142(16) -0.0078(14) 0.0009(13) 0.0007(14)
C6 0.0219(18) 0.0177(19) 0.0134(17) -0.0016(14) -0.0005(14) 0.0018(15)
C7 0.0178(17) 0.0195(19) 0.0099(16) -0.0048(14) -0.0044(13) 0.0014(15)
C8 0.0114(16) 0.0171(19) 0.0215(18) -0.0043(15) -0.0046(13) 0.0010(14)
C9 0.0184(18) 0.0169(19) 0.0187(17) -0.0032(14) 0.0008(14) -0.0041(15)
C10 0.0139(17) 0.0185(19) 0.0160(17) 0.0018(14) -0.0006(13) -0.0001(14)
C11 0.0135(16) 0.0204(19) 0.0180(17) 0.0033(14) -0.0003(13) -0.0010(14)
C12 0.0191(18) 0.0120(18) 0.0234(19) 0.0026(15) -0.0041(14) -0.0023(14)
C13 0.0175(18) 0.024(2) 0.026(2) -0.0064(16) -0.0021(15) 0.0016(16)
C14 0.030(2) 0.029(2) 0.0216(19) -0.0055(16) -0.0094(16) 0.0041(17)
C15 0.025(2) 0.026(2) 0.032(2) -0.0016(17) -0.0170(17) 0.0062(17)
C16 0.0196(19) 0.034(2) 0.036(2) 0.0015(18) -0.0036(17) 0.0140(17)
C17 0.0182(18) 0.032(2) 0.0265(19) 0.0026(17) 0.0037(15) 0.0052(17)
C18 0.0196(19) 0.022(2) 0.032(2) 0.0034(17) -0.0064(16) -0.0006(15)
S1 0.0247(7) 0.0225(8) 0.0184(7) 0.0052(5) 0.0002(5) -0.0032(6)
O3 0.045(7) 0.110(9) 0.038(7) -0.004(6) -0.015(5) 0.027(6)
C19 0.055(4) 0.012(4) 0.032(4) -0.003(3) -0.014(3) -0.003(4)
C20 0.085(8) 0.038(7) 0.031(5) 0.005(4) -0.013(4) 0.016(4)
S1' 0.040(2) 0.082(3) 0.034(2) 0.004(2) 0.0043(17) -0.008(2)
O3' 0.019(11) 0.009(7) 0.000(9) -0.003(6) 0.020(7) -0.001(7)

loop_
_atom_type_symbol
_atom_type_description
_atom_type_scat_dispersion_real
_atom_type_scat_dispersion_imag
_atom_type_scat_source
C C 0.0033 0.0016 'International Tables Vol C Tables 4.2.6.8 and 6.1.1.4'
H H 0.0000 0.0000 'International Tables Vol C Tables 4.2.6.8 and 6.1.1.4'
O O 0.0106 0.0060 'International Tables Vol C Tables 4.2.6.8 and 6.1.1.4'
S S 0.1246 0.1234 'International Tables Vol C Tables 4.2.6.8 and 6.1.1.4'

loop_
_geom_angle_atom_site_label_1
_geom_angle_atom_site_label_2
_geom_angle_atom_site_label_3
_geom_angle
_geom_angle_site_symmetry_1
_geom_angle_site_symmetry_3
C5 O1 C1 113.9(2) . .
C1 O2 H2B 109.5 . .
C1 O2' H2'A 109.5 . .
O2' C1 O2 99.8(5) . .
O2' C1 O1 110.2(5) . .
O2 C1 O1 108.6(3) . .
O2' C1 C2 115.5(5) . .
O2 C1 C2 110.8(3) . .
O1 C1 C2 111.3(3) . .
C1 C2 C11 116.8(3) . 5_756
C1 C2 C3 112.6(3) . .
C11 C2 C3 91.4(2) 5_756 .
C1 C2 H2A 111.5 . .
C11 C2 H2A 111.5 5_756 .
C3 C2 H2A 111.5 . .
C4 C3 C18 115.5(3) . .
C4 C3 C2 113.4(3) . .
C18 C3 C2 113.3(3) . .
C4 C3 C10 111.1(3) . 5_756
C18 C3 C10 112.2(3) . 5_756
C2 C3 C10 88.3(2) . 5_756
C5 C4 C9 116.6(3) . .
C5 C4 C3 118.7(3) . .
C9 C4 C3 122.9(3) . .
C4 C5 O1 120.8(3) . .
C4 C5 C6 121.6(3) . .
O1 C5 C6 116.9(3) . .
C5 C6 C7 120.4(3) . .
C5 C6 H6A 119.8 . .
C7 C6 H6A 119.8 . .
C8 C7 C6 117.2(3) . .
C8 C7 C10 124.3(3) . .
C6 C7 C10 117.6(3) . .
C9 C8 C7 120.4(3) . .
C9 C8 H8A 119.8 . .
C7 C8 H8A 119.8 . .
C8 C9 C4 121.1(3) . .
C8 C9 H9A 119.4 . .
C4 C9 H9A 119.4 . .
C7 C10 C11 120.0(3) . .
C7 C10 C3 114.5(2) . 5_756
C11 C10 C3 89.0(2) . 5_756
C7 C10 H10A 110.5 . .
C11 C10 H10A 110.5 . .
C3 C10 H10A 110.5 5_756 .
C12 C11 C2 114.9(3) . 5_756
C12 C11 C10 117.3(3) . .
C2 C11 C10 91.1(2) 5_756 .
C12 C11 H11A 110.7 . .
C2 C11 H11A 110.7 5_756 .
C10 C11 H11A 110.7 . .
C13 C12 C17 117.6(3) . .
C13 C12 C11 122.9(3) . .
C17 C12 C11 119.6(3) . .
C12 C13 C14 121.5(3) . .
C12 C13 H13A 119.3 . .
C14 C13 H13A 119.3 . .
C15 C14 C13 119.8(3) . .
C15 C14 H14A 120.1 . .
C13 C14 H14A 120.1 . .
C14 C15 C16 119.5(3) . .
C14 C15 H15A 120.3 . .
C16 C15 H15A 120.3 . .
C15 C16 C17 120.4(3) . .
C15 C16 H16A 119.8 . .
C17 C16 H16A 119.8 . .
C16 C17 C12 121.2(3) . .
C16 C17 H17A 119.4 . .
C12 C17 H17A 119.4 . .
C3 C18 H18A 109.5 . .
C3 C18 H18B 109.5 . .
H18A C18 H18B 109.5 . .
C3 C18 H18C 109.5 . .
H18A C18 H18C 109.5 . .
H18B C18 H18C 109.5 . .
O3 S1 C20 107.1(7) . .
O3 S1 C19 106.4(6) . .
C20 S1 C19 95.9(6) . .
O3' S1' C19' 106.5(12) . .
O3' S1' C20' 104.8(12) . .
C19' S1' C20' 92.1(11) . .
S1' C19' H19D 109.5 . .
S1' C19' H19E 109.5 . .
H19D C19' H19E 109.5 . .
S1' C19' H19F 109.5 . .
H19D C19' H19F 109.5 . .
H19E C19' H19F 109.5 . .
S1' C20' H20D 109.5 . .
S1' C20' H20E 109.5 . .
H20D C20' H20E 109.5 . .
S1' C20' H20F 109.5 . .
H20D C20' H20F 109.5 . .
H20E C20' H20F 109.5 . .

loop_
_geom_bond_atom_site_label_1
_geom_bond_atom_site_label_2
_geom_bond_distance
_geom_bond_site_symmetry_2
O1 C5 1.382(4) .
O1 C1 1.456(4) .
O2 C1 1.332(4) .
O2 H2B 0.8400 .
O2' C1 1.230(9) .
O2' H2'A 0.8400 .
C1 C2 1.500(5) .
C2 C11 1.552(5) 5_756
C2 C3 1.564(4) .
C2 H2A 1.0000 .
C3 C4 1.507(4) .
C3 C18 1.515(5) .
C3 C10 1.625(4) 5_756
C4 C5 1.382(5) .
C4 C9 1.399(4) .
C5 C6 1.386(4) .
C6 C7 1.399(4) .
C6 H6A 0.9500 .
C7 C8 1.392(4) .
C7 C10 1.504(4) .
C8 C9 1.389(4) .
C8 H8A 0.9500 .
C9 H9A 0.9500 .
C10 C11 1.559(4) .
C10 C3 1.625(4) 5_756
C10 H10A 1.0000 .
C11 C12 1.510(4) .
C11 C2 1.552(5) 5_756
C11 H11A 1.0000 .
C12 C13 1.380(5) .
C12 C17 1.396(5) .
C13 C14 1.397(5) .
C13 H13A 0.9500 .
C14 C15 1.378(5) .
C14 H14A 0.9500 .
C15 C16 1.379(5) .
C15 H15A 0.9500 .
C16 C17 1.381(5) .
C16 H16A 0.9500 .
C17 H17A 0.9500 .
C18 H18A 0.9800 .
C18 H18B 0.9800 .
C18 H18C 0.9800 .
S1 O3 1.499(13) .
S1 C20 1.799(8) .
S1 C19 1.804(6) .
C19 H19A 0.9800 .
C19 H19B 0.9800 .
C19 H19C 0.9800 .
C20 H20A 0.9800 .
C20 H20B 0.9800 .
C20 H20C 0.9800 .
S1' O3' 1.47(2) .
S1' C19' 1.804(9) .
S1' C20' 1.808(9) .
C19' H19D 0.9800 .
C19' H19E 0.9800 .
C19' H19F 0.9800 .
C20' H20D 0.9800 .
C20' H20E 0.9800 .
C20' H20F 0.9800 .

loop_
_geom_torsion_atom_site_label_1
_geom_torsion_atom_site_label_2
_geom_torsion_atom_site_label_3
_geom_torsion_atom_site_label_4
_geom_torsion
_geom_torsion_site_symmetry_1
_geom_torsion_site_symmetry_4
C5 O1 C1 O2' 70.6(6) . .
C5 O1 C1 O2 178.9(3) . .
C5 O1 C1 C2 -58.9(3) . .
O2' C1 C2 C11 175.4(5) . 5_756
O2 C1 C2 C11 63.0(4) . 5_756
O1 C1 C2 C11 -58.0(4) . 5_756
O2' C1 C2 C3 -80.7(6) . .
O2 C1 C2 C3 166.9(3) . .
O1 C1 C2 C3 45.9(4) . .
C1 C2 C3 C4 -4.4(4) . .
C11 C2 C3 C4 115.4(3) 5_756 .
C1 C2 C3 C18 129.8(3) . .
C11 C2 C3 C18 -110.3(3) 5_756 .
C1 C2 C3 C10 -116.7(3) . 5_756
C11 C2 C3 C10 3.2(2) 5_756 5_756
C18 C3 C4 C5 -161.9(3) . .
C2 C3 C4 C5 -28.7(4) . .
C10 C3 C4 C5 68.9(4) 5_756 .
C18 C3 C4 C9 34.0(4) . .
C2 C3 C4 C9 167.2(3) . .
C10 C3 C4 C9 -95.2(3) 5_756 .
C9 C4 C5 O1 -175.8(3) . .
C3 C4 C5 O1 19.1(4) . .
C9 C4 C5 C6 14.0(5) . .
C3 C4 C5 C6 -151.1(3) . .
C1 O1 C5 C4 25.7(4) . .
C1 O1 C5 C6 -163.6(3) . .
C4 C5 C6 C7 -1.2(5) . .
O1 C5 C6 C7 -171.7(3) . .
C5 C6 C7 C8 -12.7(4) . .
C5 C6 C7 C10 156.5(3) . .
C6 C7 C8 C9 13.4(4) . .
C10 C7 C8 C9 -154.9(3) . .
C7 C8 C9 C4 -0.5(5) . .
C5 C4 C9 C8 -13.2(4) . .
C3 C4 C9 C8 151.2(3) . .
C8 C7 C10 C11 -6.5(4) . .
C6 C7 C10 C11 -174.9(3) . .
C8 C7 C10 C3 97.4(3) . 5_756
C6 C7 C10 C3 -70.9(3) . 5_756
C7 C10 C11 C12 -126.3(3) . .
C3 C10 C11 C12 115.8(3) 5_756 .
C7 C10 C11 C2 114.8(3) . 5_756
C3 C10 C11 C2 -3.2(2) 5_756 5_756
C2 C11 C12 C13 129.2(3) 5_756 .
C10 C11 C12 C13 23.9(5) . .
C2 C11 C12 C17 -50.2(4) 5_756 .
C10 C11 C12 C17 -155.5(3) . .
C17 C12 C13 C14 2.5(5) . .
C11 C12 C13 C14 -176.9(3) . .
C12 C13 C14 C15 -0.8(5) . .
C13 C14 C15 C16 -1.3(5) . .
C14 C15 C16 C17 1.5(6) . .
C15 C16 C17 C12 0.2(6) . .
C13 C12 C17 C16 -2.2(5) . .
C11 C12 C17 C16 177.2(3) . .
